data_7054695
loop_
_publ_author_name
'M. B. Reddy, Madhusudana'
'Basuroy, K.'
'Chandrappa, S.'
'Dinesh, B.'
'Vasantha, B.'
'A. Venkatesha, Manjunath'
'Balaram, P.'

_publ_section_title
;
 Structural characterization of folded and extended conformations in
 peptides containing \g amino acids with proteinogenic side chains:
 crystal structures of \gn, (\a\g)nand \g\g\d\g sequences
;
_journal_issue 5
_journal_name_full 'New J. Chem.'
_journal_page_first 3319
_journal_paper_doi 10.1039/C5NJ00132C
_journal_volume 39
_journal_year 2015
_chemical_formula_moiety 'C33 H63 N5 O8'
_chemical_formula_sum 'C33 H63 N5 O8'
_chemical_formula_weight 657.88
_chemical_name_common Boc-[Aib-S-Gamma-Val]2-OMe
_chemical_name_systematic
; 
 t-Butyloxycarbonyl-[alpha Amino isobutyryl-S-gamma-leucyl]2-methyl ester   
;
_space_group_IT_number 1
_symmetry_cell_setting triclinic
_symmetry_space_group_name_Hall 'P 1'
_symmetry_space_group_name_H-M 'P 1'
_atom_sites_solution_hydrogens geom
_atom_sites_solution_primary direct
_atom_sites_solution_secondary difmap
_audit_creation_method SHELXL-97
_audit_update_record
;
2014-12-10 deposited with the CCDC.
2015-02-18 downloaded from the CCDC.
;
_cell_angle_alpha 100.403(12)
_cell_angle_beta 106.665(13)
_cell_angle_gamma 93.047(14)
_cell_formula_units_Z 1
_cell_length_a 9.901(2)
_cell_length_b 10.527(3)
_cell_length_c 10.553(2)
_cell_measurement_temperature 296(2)
_cell_volume 1029.9(4)
_computing_data_collection SMART
_computing_data_reduction SAINT
_computing_structure_refinement 'SHELXL-97 (Sheldrick, 1997)'
_computing_structure_solution 'SHELXD (Schneider and Sheldrick, 2002)'
_diffrn_ambient_temperature 296(2)
_diffrn_measured_fraction_theta_full 0.977
_diffrn_measured_fraction_theta_max 0.977
_diffrn_measurement_device_type 'Bruker Axs Kappa ApexII CCD with Mo source'
_diffrn_measurement_method 'omega and phi scan'
_diffrn_radiation_monochromator graphite
_diffrn_radiation_source 'fine-focus sealed tube'
_diffrn_radiation_type MoK\a
_diffrn_radiation_wavelength 0.71073
_diffrn_reflns_av_R_equivalents 0.0611
_diffrn_reflns_av_sigmaI/netI 0.1272
_diffrn_reflns_limit_h_max 13
_diffrn_reflns_limit_h_min -13
_diffrn_reflns_limit_k_max 14
_diffrn_reflns_limit_k_min -14
_diffrn_reflns_limit_l_max 14
_diffrn_reflns_limit_l_min -14
_diffrn_reflns_number 17289
_diffrn_reflns_theta_full 30.10
_diffrn_reflns_theta_max 30.10
_diffrn_reflns_theta_min 1.98
_exptl_absorpt_coefficient_mu 0.075
_exptl_absorpt_correction_type none
_exptl_crystal_colour colourless
_exptl_crystal_density_diffrn 1.061
_exptl_crystal_density_method 'not measured'
_exptl_crystal_description 'rectangular block'
_exptl_crystal_F_000 360
_exptl_crystal_size_max 0.20
_exptl_crystal_size_mid 0.18
_exptl_crystal_size_min 0.05
_refine_diff_density_max 0.238
_refine_diff_density_min -0.185
_refine_diff_density_rms 0.053
_refine_ls_abs_structure_details 'Flack H D (1983), Acta Cryst. A39, 876-881'
_refine_ls_abs_structure_Flack -10(10)
_refine_ls_extinction_method none
_refine_ls_goodness_of_fit_ref 0.905
_refine_ls_hydrogen_treatment mixed
_refine_ls_matrix_type full
_refine_ls_number_parameters 427
_refine_ls_number_reflns 5851
_refine_ls_number_restraints 6
_refine_ls_restrained_S_all 0.905
_refine_ls_R_factor_all 0.2325
_refine_ls_R_factor_gt 0.0856
_refine_ls_shift/su_max 0.000
_refine_ls_shift/su_mean 0.000
_refine_ls_structure_factor_coef Fsqd
_refine_ls_weighting_details 'calc w=1/[\s^2^(Fo^2^)+(0.1494P)^2^+0.0000P] where P=(Fo^2^+2Fc^2^)/3'
_refine_ls_weighting_scheme calc
_refine_ls_wR_factor_gt 0.2109
_refine_ls_wR_factor_ref 0.2875
_reflns_number_gt 1991
_reflns_number_total 5851
_reflns_threshold_expression >2sigma(I)
_cod_data_source_file c5nj00132c2.cif
_cod_data_source_block USGL4
_cod_depositor_comments
;
The following automatic conversions were performed:

'_symmetry_cell_setting' value 'Triclinic' changed to 'triclinic'
according to
/usr/data/users/saulius/crontab/automatic-downloads/rss-feeds/RSC/lib/dictionaries/cif_core.dic
dictionary named 'cif_core.dic' version 2.4.2 from 2011-04-26.

Automatic conversion script
Id: cif_fix_values 3008 2015-01-20 13:52:24Z robertas 

 Adding full bibliography for 7054687--7054695.cif.
;
_cod_original_cell_volume 1030.0(4)
_cod_original_sg_symbol_H-M P1
_cod_database_code 7054695

loop_
_symmetry_equiv_pos_as_xyz
'x, y, z'

loop_
_atom_site_label
_atom_site_type_symbol
_atom_site_fract_x
_atom_site_fract_y
_atom_site_fract_z
_atom_site_U_iso_or_equiv
_atom_site_adp_type
_atom_site_occupancy
_atom_site_symmetry_multiplicity
_atom_site_calc_flag
_atom_site_refinement_flags
H1 H 0.309(4) 1.055(4) -0.066(4) 0.015(10) Uiso 1 1 d .
H4 H 0.427(6) 0.511(3) -0.104(6) 0.046(15) Uiso 1 1 d D
H3 H 0.188(7) 0.593(3) -0.104(6) 0.07(2) Uiso 1 1 d D
O O 0.1223(5) 0.9850(4) -0.0059(5) 0.0771(14) Uani 1 1 d .
N4 N 0.4416(6) 0.4315(5) -0.1024(5) 0.0619(14) Uani 1 1 d D
O0 O 0.2166(5) 0.7925(4) -0.0202(5) 0.0737(13) Uani 1 1 d .
N1 N 0.3160(5) 0.9686(5) -0.0689(5) 0.0612(14) Uani 1 1 d .
O1 O 0.4729(5) 0.6890(4) -0.1594(4) 0.0700(12) Uani 1 1 d .
O3 O 0.3640(6) 0.2508(5) -0.0461(6) 0.0905(17) Uani 1 1 d .
C1 C 0.4075(7) 0.7821(6) -0.1839(6) 0.0557(15) Uani 1 1 d .
N2 N 0.3122(7) 0.7806(6) -0.3007(6) 0.0738(16) Uani 1 1 d D
H2 H 0.2670 0.8475 -0.3103 0.089 Uiso 1 1 calc RD
C4G C 0.5794(8) 0.3938(7) -0.1060(7) 0.0715(18) Uani 1 1 d .
H4G H 0.5864 0.3076 -0.0833 0.086 Uiso 1 1 calc R
C0 C 0.2167(7) 0.9053(7) -0.0300(7) 0.0649(17) Uani 1 1 d .
C1A C 0.4440(7) 0.9114(6) -0.0808(6) 0.0578(16) Uani 1 1 d .
N3 N 0.1699(6) 0.5137(5) -0.1487(7) 0.0723(15) Uani 1 1 d D
C3 C 0.3441(8) 0.3590(6) -0.0727(6) 0.0659(18) Uani 1 1 d .
C1B1 C 0.5362(8) 0.8928(7) 0.0570(7) 0.0717(18) Uani 1 1 d .
H1B1 H 0.5581 0.9746 0.1200 0.108 Uiso 1 1 calc R
H1B2 H 0.6226 0.8604 0.0480 0.108 Uiso 1 1 calc R
H1B3 H 0.4858 0.8316 0.0892 0.108 Uiso 1 1 calc R
C2G C 0.2795(10) 0.6685(8) -0.4164(8) 0.088(2) Uani 1 1 d .
H2G H 0.3341 0.5980 -0.3883 0.105 Uiso 1 1 calc R
C3A C 0.2111(8) 0.4169(6) -0.0621(8) 0.074(2) Uani 1 1 d .
C4D C 0.7006(8) 0.4873(7) -0.0009(8) 0.079(2) Uani 1 1 d .
H4D1 H 0.7899 0.4610 -0.0113 0.095 Uiso 1 1 calc R
H4D2 H 0.6929 0.5737 -0.0206 0.095 Uiso 1 1 calc R
C1B2 C 0.5280(8) 1.0044(6) -0.1349(8) 0.0744(19) Uani 1 1 d .
H1B4 H 0.5536 1.0867 -0.0727 0.112 Uiso 1 1 calc R
H1B5 H 0.4704 1.0164 -0.2211 0.112 Uiso 1 1 calc R
H1B6 H 0.6123 0.9682 -0.1445 0.112 Uiso 1 1 calc R
C4E C 0.7052(10) 0.4950(9) 0.1436(8) 0.094(2) Uani 1 1 d .
H4E H 0.6091 0.5046 0.1492 0.112 Uiso 1 1 calc R
O2 O 0.1446(7) 0.3811(6) -0.3488(6) 0.1027(18) Uani 1 1 d .
C4T C 0.0049(9) 0.9376(8) 0.0399(10) 0.093(3) Uani 1 1 d .
C4B C 0.5930(9) 0.3825(8) -0.2479(8) 0.087(2) Uani 1 1 d .
H4B1 H 0.5931 0.4682 -0.2695 0.105 Uiso 1 1 calc R
H4B2 H 0.6836 0.3519 -0.2486 0.105 Uiso 1 1 calc R
C4A C 0.4773(11) 0.2928(9) -0.3559(8) 0.098(3) Uani 1 1 d .
H4A1 H 0.4701 0.2098 -0.3293 0.118 Uiso 1 1 calc R
H4A2 H 0.3879 0.3287 -0.3621 0.118 Uiso 1 1 calc R
C3B1 C 0.2422(13) 0.4934(10) 0.0814(9) 0.117(4) Uani 1 1 d .
H3B1 H 0.1600 0.5338 0.0910 0.176 Uiso 1 1 calc R
H3B2 H 0.3205 0.5590 0.1007 0.176 Uiso 1 1 calc R
H3B3 H 0.2658 0.4357 0.1434 0.176 Uiso 1 1 calc R
C2 C 0.1293(9) 0.4860(8) -0.2844(9) 0.083(2) Uani 1 1 d .
C2D C 0.3242(14) 0.7123(10) -0.5320(8) 0.116(4) Uani 1 1 d .
H2D1 H 0.2998 0.6392 -0.6080 0.139 Uiso 1 1 calc R
H2D2 H 0.2666 0.7799 -0.5602 0.139 Uiso 1 1 calc R
C2B C 0.1243(11) 0.6211(9) -0.4618(9) 0.100(3) Uani 1 1 d .
H2B1 H 0.1075 0.5420 -0.5303 0.120 Uiso 1 1 calc R
H2B2 H 0.0717 0.6857 -0.5035 0.120 Uiso 1 1 calc R
C2A C 0.0665(10) 0.5936(9) -0.3480(10) 0.100(3) Uani 1 1 d .
H2A1 H 0.0848 0.6722 -0.2788 0.120 Uiso 1 1 calc R
H2A2 H -0.0355 0.5719 -0.3841 0.120 Uiso 1 1 calc R
C3T C -0.0702(10) 1.0583(9) 0.0568(13) 0.117(4) Uani 1 1 d .
H3T1 H -0.1071 1.0819 -0.0294 0.175 Uiso 1 1 calc R
H3T2 H -0.0043 1.1283 0.1180 0.175 Uiso 1 1 calc R
H3T3 H -0.1467 1.0412 0.0924 0.175 Uiso 1 1 calc R
O5 O 0.3959(11) 0.2229(9) -0.5896(8) 0.143(3) Uani 1 1 d .
C3B2 C 0.0884(10) 0.3085(9) -0.0993(13) 0.118(4) Uani 1 1 d .
H3B4 H 0.0026 0.3461 -0.0975 0.176 Uiso 1 1 calc R
H3B5 H 0.1090 0.2524 -0.0354 0.176 Uiso 1 1 calc R
H3B6 H 0.0769 0.2591 -0.1883 0.176 Uiso 1 1 calc R
C2E C 0.4784(15) 0.7630(12) -0.5058(10) 0.125(4) Uani 1 1 d .
H2E H 0.5048 0.8344 -0.4264 0.150 Uiso 1 1 calc R
O4 O 0.6127(15) 0.3029(18) -0.5103(10) 0.239(7) Uani 1 1 d .
C4F2 C 0.7498(18) 0.3690(13) 0.1910(12) 0.159(5) Uani 1 1 d .
H4F1 H 0.6862 0.2961 0.1323 0.238 Uiso 1 1 calc R
H4F2 H 0.7461 0.3742 0.2817 0.238 Uiso 1 1 calc R
H4F3 H 0.8447 0.3581 0.1885 0.238 Uiso 1 1 calc R
C2F1 C 0.574(2) 0.665(2) -0.478(2) 0.225(11) Uani 1 1 d .
H2F1 H 0.5640 0.6328 -0.4014 0.338 Uiso 1 1 calc R
H2F2 H 0.6700 0.7030 -0.4588 0.338 Uiso 1 1 calc R
H2F3 H 0.5516 0.5951 -0.5552 0.338 Uiso 1 1 calc R
C2T C 0.0649(14) 0.8955(13) 0.1749(11) 0.134(4) Uani 1 1 d .
H2T1 H 0.1122 0.8192 0.1610 0.201 Uiso 1 1 calc R
H2T2 H -0.0111 0.8765 0.2105 0.201 Uiso 1 1 calc R
H2T3 H 0.1313 0.9643 0.2376 0.201 Uiso 1 1 calc R
C1T C -0.0909(10) 0.8316(10) -0.0699(12) 0.114(3) Uani 1 1 d .
H1T1 H -0.0411 0.7567 -0.0813 0.171 Uiso 1 1 calc R
H1T2 H -0.1190 0.8620 -0.1531 0.171 Uiso 1 1 calc R
H1T3 H -0.1736 0.8088 -0.0450 0.171 Uiso 1 1 calc R
C5 C 0.4136(17) 0.1940(14) -0.7245(10) 0.152(5) Uani 1 1 d .
H5A H 0.3235 0.1612 -0.7902 0.228 Uiso 1 1 calc R
H5B H 0.4787 0.1299 -0.7274 0.228 Uiso 1 1 calc R
H5C H 0.4502 0.2719 -0.7443 0.228 Uiso 1 1 calc R
C4F1 C 0.8022(14) 0.6137(12) 0.2358(13) 0.134(4) Uani 1 1 d .
H4F4 H 0.7987 0.6190 0.3266 0.201 Uiso 1 1 calc R
H4F5 H 0.7713 0.6908 0.2052 0.201 Uiso 1 1 calc R
H4F6 H 0.8978 0.6059 0.2338 0.201 Uiso 1 1 calc R
C4 C 0.4983(16) 0.2702(13) -0.4920(12) 0.120(3) Uani 1 1 d .
C2F2 C 0.4943(19) 0.8169(19) -0.6242(14) 0.187(7) Uani 1 1 d .
H2F4 H 0.4330 0.8838 -0.6394 0.281 Uiso 1 1 calc R
H2F5 H 0.4691 0.7485 -0.7034 0.281 Uiso 1 1 calc R
H2F6 H 0.5909 0.8526 -0.6054 0.281 Uiso 1 1 calc R
O10 O 0.2000(15) 1.0007(10) -0.4050(11) 0.192(5) Uani 1 1 d .
N10 N -0.0151(14) 1.0649(9) -0.4726(10) 0.132(3) Uani 1 1 d .
C11 C 0.1242(19) 1.0732(11) -0.4550(12) 0.130(4) Uani 1 1 d .
H11 H 0.1643 1.1402 -0.4838 0.156 Uiso 1 1 calc R
C10 C -0.098(2) 1.1578(17) -0.5410(18) 0.206(8) Uani 1 1 d .
H10A H -0.1960 1.1395 -0.5474 0.310 Uiso 1 1 calc R
H10B H -0.0887 1.1501 -0.6301 0.310 Uiso 1 1 calc R
H10C H -0.0636 1.2445 -0.4904 0.310 Uiso 1 1 calc R
C12 C -0.082(4) 0.989(4) -0.408(4) 0.42(3) Uani 1 1 d .
H12A H -0.1826 0.9934 -0.4378 0.626 Uiso 1 1 calc R
H12B H -0.0466 1.0204 -0.3118 0.626 Uiso 1 1 calc R
H12C H -0.0634 0.9001 -0.4292 0.626 Uiso 1 1 calc R

loop_
_atom_site_aniso_label
_atom_site_aniso_U_11
_atom_site_aniso_U_22
_atom_site_aniso_U_33
_atom_site_aniso_U_23
_atom_site_aniso_U_13
_atom_site_aniso_U_12
O 0.074(3) 0.067(3) 0.108(4) 0.026(3) 0.048(3) 0.018(2)
N4 0.068(4) 0.062(3) 0.060(3) 0.024(3) 0.016(3) 0.015(3)
O0 0.083(3) 0.055(3) 0.097(3) 0.018(2) 0.046(3) 0.012(2)
N1 0.063(4) 0.053(3) 0.076(4) 0.022(3) 0.029(3) 0.010(3)
O1 0.086(3) 0.060(3) 0.062(3) 0.015(2) 0.017(2) 0.016(2)
O3 0.112(4) 0.066(3) 0.119(5) 0.038(3) 0.061(4) 0.024(3)
C1 0.073(4) 0.058(4) 0.051(4) 0.028(3) 0.030(3) 0.022(3)
N2 0.091(4) 0.079(4) 0.052(4) 0.018(3) 0.017(3) 0.033(3)
C4G 0.081(5) 0.076(4) 0.062(4) 0.022(3) 0.023(4) 0.023(4)
C0 0.067(5) 0.071(4) 0.061(4) 0.014(3) 0.024(4) 0.010(4)
C1A 0.065(4) 0.066(4) 0.049(3) 0.021(3) 0.021(3) 0.008(3)
N3 0.083(4) 0.056(4) 0.078(4) 0.012(3) 0.025(3) 0.009(3)
C3 0.089(5) 0.061(4) 0.049(4) 0.009(3) 0.025(4) 0.004(4)
C1B1 0.074(5) 0.082(5) 0.059(4) 0.019(3) 0.016(4) 0.011(4)
C2G 0.113(7) 0.092(5) 0.052(4) 0.014(4) 0.016(5) 0.015(5)
C3A 0.090(5) 0.060(4) 0.091(5) 0.025(4) 0.050(5) 0.016(4)
C4D 0.065(5) 0.082(5) 0.090(5) 0.030(4) 0.016(4) 0.010(4)
C1B2 0.078(5) 0.066(4) 0.095(5) 0.027(4) 0.043(4) 0.016(3)
C4E 0.091(6) 0.108(6) 0.072(5) 0.019(5) 0.009(4) 0.008(5)
O2 0.122(5) 0.083(4) 0.087(4) 0.004(3) 0.015(3) 0.012(3)
C4T 0.074(5) 0.093(5) 0.123(7) 0.009(5) 0.059(5) 0.006(4)
C4B 0.092(6) 0.105(6) 0.080(5) 0.035(5) 0.037(5) 0.021(5)
C4A 0.132(8) 0.107(6) 0.057(5) 0.016(4) 0.034(5) 0.007(5)
C3B1 0.188(11) 0.122(7) 0.077(5) 0.041(5) 0.074(7) 0.067(7)
C2 0.078(5) 0.069(5) 0.093(6) 0.016(4) 0.016(5) 0.004(4)
C2D 0.179(12) 0.114(7) 0.057(5) 0.021(4) 0.036(6) 0.010(7)
C2B 0.119(8) 0.094(6) 0.071(5) 0.018(4) 0.001(5) 0.023(5)
C2A 0.086(6) 0.108(6) 0.093(6) 0.023(5) 0.004(5) 0.012(5)
C3T 0.092(7) 0.094(6) 0.187(11) 0.010(6) 0.087(7) 0.020(5)
O5 0.171(8) 0.186(7) 0.063(4) 0.017(4) 0.032(5) -0.001(6)
C3B2 0.104(7) 0.096(6) 0.182(11) 0.053(7) 0.074(7) 0.017(5)
C2E 0.173(12) 0.150(9) 0.079(6) 0.053(6) 0.062(7) 0.018(8)
O4 0.182(10) 0.45(2) 0.100(7) 0.032(9) 0.072(7) 0.060(12)
C4F2 0.220(15) 0.163(10) 0.099(7) 0.066(7) 0.033(9) 0.022(10)
C2F1 0.24(2) 0.28(2) 0.26(2) 0.17(2) 0.153(19) 0.112(19)
C2T 0.149(10) 0.179(11) 0.100(7) 0.049(7) 0.065(7) 0.017(8)
C1T 0.085(6) 0.103(6) 0.154(10) 0.010(6) 0.051(6) -0.012(5)
C5 0.200(14) 0.197(12) 0.060(6) 0.027(6) 0.042(7) 0.019(10)
C4F1 0.123(9) 0.153(10) 0.112(8) 0.030(7) 0.014(7) 0.004(7)
C4 0.123(9) 0.174(10) 0.080(8) 0.030(7) 0.051(8) 0.040(8)
C2F2 0.205(16) 0.264(18) 0.112(10) 0.076(11) 0.060(10) -0.002(13)
O10 0.249(12) 0.142(7) 0.164(8) 0.055(6) 0.005(8) 0.088(8)
N10 0.126(8) 0.114(7) 0.122(7) -0.005(5) 0.008(7) -0.011(6)
C11 0.157(13) 0.100(7) 0.104(8) 0.026(6) -0.006(8) 0.013(8)
C10 0.178(15) 0.198(15) 0.170(15) -0.009(12) -0.040(12) 0.068(13)
C12 0.38(5) 0.54(6) 0.29(4) 0.04(4) 0.11(3) -0.25(5)

loop_
_atom_type_symbol
_atom_type_description
_atom_type_scat_dispersion_real
_atom_type_scat_dispersion_imag
_atom_type_scat_source
C C 0.0033 0.0000 'International Tables Vol C Tables 4.2.6.8 and 6.1.1.4'
H H 0.0000 0.0000 'International Tables Vol C Tables 4.2.6.8 and 6.1.1.4'
N N 0.0061 0.0000 'International Tables Vol C Tables 4.2.6.8 and 6.1.1.4'
O O 0.0106 0.0000 'International Tables Vol C Tables 4.2.6.8 and 6.1.1.4'

loop_
_geom_angle_atom_site_label_1
_geom_angle_atom_site_label_2
_geom_angle_atom_site_label_3
_geom_angle
C0 O C4T 119.8(5)
C3 N4 C4G 124.7(5)
C3 N4 H4 116(4)
C4G N4 H4 118(4)
C0 N1 C1A 121.6(5)
C0 N1 H1 115(3)
C1A N1 H1 121(3)
O1 C1 N2 123.0(6)
O1 C1 C1A 120.1(6)
N2 C1 C1A 116.7(5)
C1 N2 C2G 122.8(6)
C1 N2 H2 118.6
C2G N2 H2 118.6
N4 C4G C4B 110.6(6)
N4 C4G C4D 111.7(6)
C4B C4G C4D 111.3(6)
N4 C4G H4G 107.7
C4B C4G H4G 107.7
C4D C4G H4G 107.7
O0 C0 O 126.5(6)
O0 C0 N1 123.3(6)
O C0 N1 110.2(6)
N1 C1A C1 111.3(5)
N1 C1A C1B2 108.0(5)
C1 C1A C1B2 106.8(5)
N1 C1A C1B1 110.8(5)
C1 C1A C1B1 110.7(5)
C1B2 C1A C1B1 109.2(6)
C2 N3 C3A 124.6(6)
C2 N3 H3 121(5)
C3A N3 H3 113(5)
O3 C3 N4 122.2(7)
O3 C3 C3A 119.6(6)
N4 C3 C3A 118.1(6)
C1A C1B1 H1B1 109.5
C1A C1B1 H1B2 109.5
H1B1 C1B1 H1B2 109.5
C1A C1B1 H1B3 109.5
H1B1 C1B1 H1B3 109.5
H1B2 C1B1 H1B3 109.5
N2 C2G C2B 110.3(7)
N2 C2G C2D 108.3(7)
C2B C2G C2D 110.8(7)
N2 C2G H2G 109.1
C2B C2G H2G 109.1
C2D C2G H2G 109.1
N3 C3A C3 113.4(5)
N3 C3A C3B1 104.8(6)
C3 C3A C3B1 107.3(7)
N3 C3A C3B2 109.2(7)
C3 C3A C3B2 109.7(6)
C3B1 C3A C3B2 112.4(7)
C4E C4D C4G 115.5(6)
C4E C4D H4D1 108.4
C4G C4D H4D1 108.4
C4E C4D H4D2 108.4
C4G C4D H4D2 108.4
H4D1 C4D H4D2 107.5
C1A C1B2 H1B4 109.5
C1A C1B2 H1B5 109.5
H1B4 C1B2 H1B5 109.5
C1A C1B2 H1B6 109.5
H1B4 C1B2 H1B6 109.5
H1B5 C1B2 H1B6 109.5
C4F1 C4E C4D 111.3(8)
C4F1 C4E C4F2 111.1(9)
C4D C4E C4F2 111.2(8)
C4F1 C4E H4E 107.7
C4D C4E H4E 107.7
C4F2 C4E H4E 107.7
O C4T C3T 101.4(6)
O C4T C1T 109.5(7)
C3T C4T C1T 110.4(8)
O C4T C2T 109.8(8)
C3T C4T C2T 111.4(9)
C1T C4T C2T 113.6(9)
C4A C4B C4G 114.2(7)
C4A C4B H4B1 108.7
C4G C4B H4B1 108.7
C4A C4B H4B2 108.7
C4G C4B H4B2 108.7
H4B1 C4B H4B2 107.6
C4 C4A C4B 114.4(9)
C4 C4A H4A1 108.7
C4B C4A H4A1 108.7
C4 C4A H4A2 108.7
C4B C4A H4A2 108.7
H4A1 C4A H4A2 107.6
C3A C3B1 H3B1 109.5
C3A C3B1 H3B2 109.5
H3B1 C3B1 H3B2 109.5
C3A C3B1 H3B3 109.5
H3B1 C3B1 H3B3 109.5
H3B2 C3B1 H3B3 109.5
O2 C2 N3 122.0(7)
O2 C2 C2A 123.8(8)
N3 C2 C2A 114.2(8)
C2E C2D C2G 118.7(8)
C2E C2D H2D1 107.6
C2G C2D H2D1 107.6
C2E C2D H2D2 107.6
C2G C2D H2D2 107.6
H2D1 C2D H2D2 107.1
C2G C2B C2A 114.2(7)
C2G C2B H2B1 108.7
C2A C2B H2B1 108.7
C2G C2B H2B2 108.7
C2A C2B H2B2 108.7
H2B1 C2B H2B2 107.6
C2 C2A C2B 114.0(8)
C2 C2A H2A1 108.8
C2B C2A H2A1 108.8
C2 C2A H2A2 108.8
C2B C2A H2A2 108.8
H2A1 C2A H2A2 107.7
C4T C3T H3T1 109.5
C4T C3T H3T2 109.5
H3T1 C3T H3T2 109.5
C4T C3T H3T3 109.5
H3T1 C3T H3T3 109.5
H3T2 C3T H3T3 109.5
C4 O5 C5 119.5(11)
C3A C3B2 H3B4 109.5
C3A C3B2 H3B5 109.5
H3B4 C3B2 H3B5 109.5
C3A C3B2 H3B6 109.5
H3B4 C3B2 H3B6 109.5
H3B5 C3B2 H3B6 109.5
C2F1 C2E C2D 112.9(12)
C2F1 C2E C2F2 110.3(12)
C2D C2E C2F2 109.7(11)
C2F1 C2E H2E 107.9
C2D C2E H2E 107.9
C2F2 C2E H2E 107.9
C4E C4F2 H4F1 109.5
C4E C4F2 H4F2 109.5
H4F1 C4F2 H4F2 109.5
C4E C4F2 H4F3 109.5
H4F1 C4F2 H4F3 109.5
H4F2 C4F2 H4F3 109.5
C2E C2F1 H2F1 109.5
C2E C2F1 H2F2 109.5
H2F1 C2F1 H2F2 109.5
C2E C2F1 H2F3 109.5
H2F1 C2F1 H2F3 109.5
H2F2 C2F1 H2F3 109.5
C4T C2T H2T1 109.5
C4T C2T H2T2 109.5
H2T1 C2T H2T2 109.5
C4T C2T H2T3 109.5
H2T1 C2T H2T3 109.5
H2T2 C2T H2T3 109.5
C4T C1T H1T1 109.5
C4T C1T H1T2 109.5
H1T1 C1T H1T2 109.5
C4T C1T H1T3 109.5
H1T1 C1T H1T3 109.5
H1T2 C1T H1T3 109.5
O5 C5 H5A 109.5
O5 C5 H5B 109.5
H5A C5 H5B 109.5
O5 C5 H5C 109.5
H5A C5 H5C 109.5
H5B C5 H5C 109.5
C4E C4F1 H4F4 109.5
C4E C4F1 H4F5 109.5
H4F4 C4F1 H4F5 109.5
C4E C4F1 H4F6 109.5
H4F4 C4F1 H4F6 109.5
H4F5 C4F1 H4F6 109.5
O5 C4 O4 119.4(11)
O5 C4 C4A 117.8(12)
O4 C4 C4A 122.7(14)
C2E C2F2 H2F4 109.5
C2E C2F2 H2F5 109.5
H2F4 C2F2 H2F5 109.5
C2E C2F2 H2F6 109.5
H2F4 C2F2 H2F6 109.5
H2F5 C2F2 H2F6 109.5
C11 N10 C12 123(2)
C11 N10 C10 118.7(13)
C12 N10 C10 117(2)
O10 C11 N10 124.2(15)
O10 C11 H11 117.9
N10 C11 H11 117.9
N10 C10 H10A 109.5
N10 C10 H10B 109.5
H10A C10 H10B 109.5
N10 C10 H10C 109.5
H10A C10 H10C 109.5
H10B C10 H10C 109.5
N10 C12 H12A 109.5
N10 C12 H12B 109.5
H12A C12 H12B 109.5
N10 C12 H12C 109.5
H12A C12 H12C 109.5
H12B C12 H12C 109.5

loop_
_geom_bond_atom_site_label_1
_geom_bond_atom_site_label_2
_geom_bond_distance
O C0 1.336(8)
O C4T 1.477(9)
N4 C3 1.340(8)
N4 C4G 1.450(9)
N4 H4 0.86(2)
O0 C0 1.210(7)
N1 C0 1.357(8)
N1 C1A 1.459(8)
N1 H1 0.92(4)
O1 C1 1.229(7)
O3 C3 1.233(8)
C1 N2 1.317(8)
C1 C1A 1.534(9)
N2 C2G 1.483(10)
N2 H2 0.8600
C4G C4B 1.527(11)
C4G C4D 1.535(12)
C4G H4G 0.9800
C1A C1B2 1.538(8)
C1A C1B1 1.532(9)
N3 C2 1.344(11)
N3 C3A 1.485(9)
N3 H3 0.86(2)
C3 C3A 1.505(10)
C1B1 H1B1 0.9600
C1B1 H1B2 0.9600
C1B1 H1B3 0.9600
C2G C2B 1.500(13)
C2G C2D 1.546(12)
C2G H2G 0.9800
C3A C3B1 1.517(12)
C3A C3B2 1.532(12)
C4D C4E 1.500(12)
C4D H4D1 0.9700
C4D H4D2 0.9700
C1B2 H1B4 0.9600
C1B2 H1B5 0.9600
C1B2 H1B6 0.9600
C4E C4F1 1.526(15)
C4E C4F2 1.543(14)
C4E H4E 0.9800
O2 C2 1.228(9)
C4T C3T 1.515(11)
C4T C1T 1.509(14)
C4T C2T 1.533(15)
C4B C4A 1.500(12)
C4B H4B1 0.9700
C4B H4B2 0.9700
C4A C4 1.488(13)
C4A H4A1 0.9700
C4A H4A2 0.9700
C3B1 H3B1 0.9600
C3B1 H3B2 0.9600
C3B1 H3B3 0.9600
C2 C2A 1.493(12)
C2D C2E 1.520(17)
C2D H2D1 0.9700
C2D H2D2 0.9700
C2B C2A 1.534(14)
C2B H2B1 0.9700
C2B H2B2 0.9700
C2A H2A1 0.9700
C2A H2A2 0.9700
C3T H3T1 0.9600
C3T H3T2 0.9600
C3T H3T3 0.9600
O5 C4 1.225(14)
O5 C5 1.463(13)
C3B2 H3B4 0.9600
C3B2 H3B5 0.9600
C3B2 H3B6 0.9600
C2E C2F1 1.447(19)
C2E C2F2 1.506(14)
C2E H2E 0.9800
O4 C4 1.244(17)
C4F2 H4F1 0.9600
C4F2 H4F2 0.9600
C4F2 H4F3 0.9600
C2F1 H2F1 0.9600
C2F1 H2F2 0.9600
C2F1 H2F3 0.9600
C2T H2T1 0.9600
C2T H2T2 0.9600
C2T H2T3 0.9600
C1T H1T1 0.9600
C1T H1T2 0.9600
C1T H1T3 0.9600
C5 H5A 0.9600
C5 H5B 0.9600
C5 H5C 0.9600
C4F1 H4F4 0.9600
C4F1 H4F5 0.9600
C4F1 H4F6 0.9600
C2F2 H2F4 0.9600
C2F2 H2F5 0.9600
C2F2 H2F6 0.9600
O10 C11 1.185(14)
N10 C11 1.333(18)
N10 C12 1.40(3)
N10 C10 1.466(18)
C11 H11 0.9300
C10 H10A 0.9600
C10 H10B 0.9600
C10 H10C 0.9600
C12 H12A 0.9600
C12 H12B 0.9600
C12 H12C 0.9600

loop_
_geom_torsion_atom_site_label_1
_geom_torsion_atom_site_label_2
_geom_torsion_atom_site_label_3
_geom_torsion_atom_site_label_4
_geom_torsion
O1 C1 N2 C2G -3.0(10)
C1A C1 N2 C2G 172.0(6)
C3 N4 C4G C4B 117.5(7)
C3 N4 C4G C4D -117.9(7)
C4T O C0 O0 1.2(11)
C4T O C0 N1 -179.1(7)
C1A N1 C0 O0 -10.3(10)
C1A N1 C0 O 170.1(6)
C0 N1 C1A C1 59.8(7)
C0 N1 C1A C1B2 176.6(6)
C0 N1 C1A C1B1 -63.8(8)
O1 C1 C1A N1 -138.0(5)
N2 C1 C1A N1 46.9(7)
O1 C1 C1A C1B2 104.4(6)
N2 C1 C1A C1B2 -70.7(7)
O1 C1 C1A C1B1 -14.4(8)
N2 C1 C1A C1B1 170.5(5)
C4G N4 C3 O3 -0.5(10)
C4G N4 C3 C3A 175.0(6)
C1 N2 C2G C2B 123.8(7)
C1 N2 C2G C2D -114.8(8)
C2 N3 C3A C3 65.3(9)
C2 N3 C3A C3B1 -177.9(8)
C2 N3 C3A C3B2 -57.3(9)
O3 C3 C3A N3 -155.3(7)
N4 C3 C3A N3 29.1(9)
O3 C3 C3A C3B1 89.5(8)
N4 C3 C3A C3B1 -86.2(7)
O3 C3 C3A C3B2 -32.9(10)
N4 C3 C3A C3B2 151.4(7)
N4 C4G C4D C4E 61.7(8)
C4B C4G C4D C4E -174.1(6)
C4G C4D C4E C4F1 -165.0(8)
C4G C4D C4E C4F2 70.5(11)
C0 O C4T C3T 178.7(8)
C0 O C4T C1T -64.7(10)
C0 O C4T C2T 60.8(10)
N4 C4G C4B C4A -54.9(9)
C4D C4G C4B C4A -179.7(7)
C4G C4B C4A C4 -173.7(8)
C3A N3 C2 O2 -12.0(11)
C3A N3 C2 C2A 168.6(7)
N2 C2G C2D C2E 59.2(12)
C2B C2G C2D C2E -179.6(9)
N2 C2G C2B C2A -51.9(9)
C2D C2G C2B C2A -171.9(8)
O2 C2 C2A C2B -45.7(11)
N3 C2 C2A C2B 133.7(8)
C2G C2B C2A C2 -64.1(10)
C2G C2D C2E C2F1 64.2(15)
C2G C2D C2E C2F2 -172.3(11)
C5 O5 C4 O4 6(2)
C5 O5 C4 C4A -177.4(10)
C4B C4A C4 O5 -164.1(10)
C4B C4A C4 O4 12.5(18)
C12 N10 C11 O10 15(3)
C10 N10 C11 O10 -177.5(13)
